data_1569702
loop_
_publ_author_name
'Bolotova, Iumzhana A.'
'Ustyuzhanin, Alexander O.'
'Sergeeva, Ekaterina S.'
'Faizdrakhmanova, Anna A.'
'Hai, Yu'
'Stepanov, Andrey V.'
'Ushakov, Igor A.'
'Lyssenko, Konstantin A.'
'You, Lei'
'Lvov, Andrey G.'

_publ_section_title
;
 2,3-Diarylmaleate salts as a versatile class of diarylethenes with a full
 spectrum of photoactivity in water.
;
_journal_issue 35
_journal_name_full 'Chemical science'
_journal_page_first 9553
_journal_page_last 9559
_journal_paper_doi 10.1039/d3sc02165c
_journal_volume 14
_journal_year 2023
_chemical_formula_moiety 'C22 H19 N O5'
_chemical_formula_sum 'C22 H19 N O5'
_chemical_formula_weight 377.38
_space_group_crystal_system monoclinic
_space_group_IT_number 14
_space_group_name_Hall '-P 2ybc'
_space_group_name_H-M_alt 'P 1 21/c 1'
_atom_sites_solution_hydrogens difmap
_atom_sites_solution_primary dual
_atom_sites_solution_secondary dual
_audit_creation_date 2023-04-19
_audit_creation_method
;
Olex2 1.5
(compiled 2023.03.06 svn.rbb2c1857 for OlexSys, GUI svn.r6748)
;
_audit_update_record
;
2023-04-19 deposited with the CCDC.	2023-08-18 downloaded from the CCDC.
;
_cell_angle_alpha 90
_cell_angle_beta 100.929(2)
_cell_angle_gamma 90
_cell_formula_units_Z 4
_cell_length_a 10.4074(6)
_cell_length_b 18.1894(10)
_cell_length_c 9.8502(6)
_cell_measurement_reflns_used 4288
_cell_measurement_temperature 101(2)
_cell_measurement_theta_max 30.48
_cell_measurement_theta_min 2.24
_cell_volume 1830.87(18)
_computing_cell_refinement 'SAINT V8.40B (?, 2016)'
_computing_data_reduction 'SAINT V8.40B (?, 2016)'
_computing_molecular_graphics 'Olex2 1.5 (Dolomanov et al., 2009)'
_computing_publication_material 'Olex2 1.5 (Dolomanov et al., 2009)'
_computing_structure_refinement 'XL  (Sheldrick, 2008)'
_computing_structure_solution 'SHELXT 2018/2 (Sheldrick, 2018)'
_diffrn_ambient_temperature 101.00
_diffrn_detector 'Photon III detector'
_diffrn_measured_fraction_theta_full 1.000
_diffrn_measured_fraction_theta_max 0.999
_diffrn_measurement_device 'three-circle diffractometer'
_diffrn_measurement_device_type 'Bruker D8 Quest'
_diffrn_measurement_method '\f and \w scans'
_diffrn_radiation_monochromator 'mirror optics'
_diffrn_radiation_probe x-ray
_diffrn_radiation_type MoK\a
_diffrn_radiation_wavelength 0.71073
_diffrn_reflns_av_R_equivalents 0.0764
_diffrn_reflns_av_unetI/netI 0.0591
_diffrn_reflns_Laue_measured_fraction_full 1.000
_diffrn_reflns_Laue_measured_fraction_max 0.999
_diffrn_reflns_limit_h_max 14
_diffrn_reflns_limit_h_min -14
_diffrn_reflns_limit_k_max 24
_diffrn_reflns_limit_k_min -24
_diffrn_reflns_limit_l_max 13
_diffrn_reflns_limit_l_min -13
_diffrn_reflns_number 26142
_diffrn_reflns_point_group_measured_fraction_full 1.000
_diffrn_reflns_point_group_measured_fraction_max 0.999
_diffrn_reflns_theta_full 25.242
_diffrn_reflns_theta_max 29.000
_diffrn_reflns_theta_min 1.993
_diffrn_source 'microfocus sealed X-ray tube'
_diffrn_source_current 1.4
_diffrn_source_power 0.07
_diffrn_source_type 'Incoatec I\ms'
_diffrn_source_voltage 50.0
_diffrn_standards_number 0
_exptl_absorpt_coefficient_mu 0.098
_exptl_absorpt_correction_T_max 0.8622
_exptl_absorpt_correction_T_min 0.7843
_exptl_absorpt_correction_type multi-scan
_exptl_absorpt_process_details
;
SADABS-2016/2 (Bruker,2016/2) was used for absorption correction.
wR2(int) was 0.1718 before and 0.0668 after correction.
The Ratio of minimum to maximum transmission is 0.9096.
The \l/2 correction factor is Not present.
;
_exptl_crystal_colour yellow
_exptl_crystal_colour_primary yellow
_exptl_crystal_density_diffrn 1.369
_exptl_crystal_description block
_exptl_crystal_F_000 792
_exptl_crystal_size_max 0.42
_exptl_crystal_size_mid 0.236
_exptl_crystal_size_min 0.21
_refine_diff_density_max 0.403
_refine_diff_density_min -0.392
_refine_diff_density_rms 0.097
_refine_ls_extinction_method none
_refine_ls_goodness_of_fit_ref 1.052
_refine_ls_hydrogen_treatment refall
_refine_ls_matrix_type full
_refine_ls_number_parameters 329
_refine_ls_number_reflns 4868
_refine_ls_number_restraints 0
_refine_ls_restrained_S_all 1.052
_refine_ls_R_factor_all 0.0649
_refine_ls_R_factor_gt 0.0548
_refine_ls_shift/su_max 0.000
_refine_ls_shift/su_mean 0.000
_refine_ls_structure_factor_coef Fsqd
_refine_ls_weighting_details 'w=1/[\s^2^(Fo^2^)+(0.0681P)^2^+0.7556P] where P=(Fo^2^+2Fc^2^)/3'
_refine_ls_weighting_scheme calc
_refine_ls_wR_factor_gt 0.1341
_refine_ls_wR_factor_ref 0.1431
_reflns_Friedel_coverage 0.000
_reflns_number_gt 4029
_reflns_number_total 4868
_reflns_threshold_expression 'I > 2\s(I)'
_cod_data_source_file d3sc02165c2.cif
_cod_data_source_block b_a
_cod_depositor_comments 'Adding full bibliography for 1569699--1569704.cif.'
_cod_database_code 1569702
_shelx_shelxl_version_number 2018/3
_shelx_space_group_comment
;
The symmetry employed for this shelxl refinement is uniquely defined
by the following loop, which should always be used as a source of
symmetry information in preference to the above space-group names.
They are only intended as comments.
;
_shelx_estimated_absorpt_t_max 0.980
_shelx_estimated_absorpt_t_min 0.960
_olex2_refinement_description
;
;
_olex2_submission_special_instructions 'No special instructions were received'

loop_
_space_group_symop_operation_xyz
'x, y, z'
'-x, y+1/2, -z+1/2'
'-x, -y, -z'
'x, -y-1/2, z-1/2'

loop_
_atom_site_label
_atom_site_type_symbol
_atom_site_fract_x
_atom_site_fract_y
_atom_site_fract_z
_atom_site_U_iso_or_equiv
_atom_site_adp_type
_atom_site_occupancy
_atom_site_site_symmetry_order
_atom_site_calc_flag
_atom_site_refinement_flags_posn
_atom_site_refinement_flags_adp
_atom_site_refinement_flags_occupancy
_atom_site_disorder_assembly
_atom_site_disorder_group
O3 O 0.33509(10) 0.41909(6) 0.78853(11) 0.0198(2) Uani 1 1 d . . . . .
O1 O 0.31722(11) 0.25095(6) 0.72839(11) 0.0210(2) Uani 1 1 d . . . . .
O2 O 0.22017(10) 0.40333(6) 0.57288(12) 0.0220(2) Uani 1 1 d . . . . .
O5 O 0.47280(11) 0.53692(6) 0.70338(12) 0.0236(2) Uani 1 1 d . . . . .
O4 O 0.63039(12) 0.48761(7) 0.86418(13) 0.0319(3) Uani 1 1 d . . . . .
N1 N 0.34342(12) 0.26625(7) 0.50864(13) 0.0161(2) Uani 1 1 d . . . . .
C11 C 0.27787(14) 0.24031(8) 0.60376(15) 0.0158(3) Uani 1 1 d . . . . .
C12 C 0.15687(14) 0.19685(8) 0.55320(15) 0.0172(3) Uani 1 1 d . . . . .
C3 C 0.55725(14) 0.42075(8) 0.65719(15) 0.0173(3) Uani 1 1 d . . . . .
C2 C 0.44862(14) 0.37678(8) 0.62018(14) 0.0162(3) Uani 1 1 d . . . . .
C9 C 0.68156(14) 0.33890(8) 0.53325(15) 0.0182(3) Uani 1 1 d . . . . .
C13 C 0.07779(15) 0.20858(9) 0.42458(16) 0.0203(3) Uani 1 1 d . . . . .
C10 C 0.57187(14) 0.29029(8) 0.50520(15) 0.0171(3) Uani 1 1 d . . . . .
C4 C 0.67524(14) 0.40437(8) 0.60977(15) 0.0183(3) Uani 1 1 d . . . . .
C1 C 0.45671(14) 0.31122(8) 0.54363(14) 0.0160(3) Uani 1 1 d . . . . .
C20 C 0.55810(14) 0.48452(8) 0.75342(17) 0.0208(3) Uani 1 1 d . . . . .
C5 C 0.78320(15) 0.45293(9) 0.63210(17) 0.0218(3) Uani 1 1 d . . . . .
C18 C 0.32127(14) 0.40013(8) 0.65503(15) 0.0172(3) Uani 1 1 d . . . . .
C6 C 0.89367(15) 0.43717(9) 0.58158(17) 0.0244(3) Uani 1 1 d . . . . .
C22 C 0.58468(15) 0.21849(9) 0.43393(17) 0.0213(3) Uani 1 1 d . . . . .
C19 C 0.22265(15) 0.45556(10) 0.82418(18) 0.0244(3) Uani 1 1 d . . . . .
C14 C -0.03624(15) 0.16760(9) 0.38554(18) 0.0244(3) Uani 1 1 d . . . . .
C8 C 0.79859(15) 0.32389(9) 0.48482(17) 0.0237(3) Uani 1 1 d . . . . .
C17 C 0.12212(16) 0.14408(9) 0.64188(17) 0.0240(3) Uani 1 1 d . . . . .
C7 C 0.90210(16) 0.37197(10) 0.50825(18) 0.0257(3) Uani 1 1 d . . . . .
C15 C -0.06959(16) 0.11433(10) 0.4735(2) 0.0287(4) Uani 1 1 d . . . . .
C16 C 0.00930(17) 0.10240(10) 0.6007(2) 0.0302(4) Uani 1 1 d . . . . .
C21 C 0.4621(2) 0.59543(9) 0.7999(2) 0.0312(4) Uani 1 1 d . . . . .
H1 H 0.3171(19) 0.2567(10) 0.422(2) 0.022(5) Uiso 1 1 d . . . . .
H19A H 0.145(2) 0.4230(11) 0.800(2) 0.027(5) Uiso 1 1 d . . . . .
H22A H 0.509(2) 0.1869(11) 0.432(2) 0.031(5) Uiso 1 1 d . . . . .
H14 H -0.090(2) 0.1750(12) 0.300(2) 0.034(6) Uiso 1 1 d . . . . .
H5 H 0.7801(19) 0.4977(12) 0.682(2) 0.028(5) Uiso 1 1 d . . . . .
H7 H 0.981(2) 0.3599(12) 0.474(2) 0.032(5) Uiso 1 1 d . . . . .
H13 H 0.1032(18) 0.2445(11) 0.363(2) 0.021(5) Uiso 1 1 d . . . . .
H6 H 0.9660(19) 0.4705(11) 0.597(2) 0.024(5) Uiso 1 1 d . . . . .
H19B H 0.247(2) 0.4642(12) 0.921(2) 0.034(6) Uiso 1 1 d . . . . .
H17 H 0.1787(19) 0.1381(11) 0.732(2) 0.027(5) Uiso 1 1 d . . . . .
H21A H 0.540(2) 0.6231(14) 0.813(2) 0.045(6) Uiso 1 1 d . . . . .
H22B H 0.599(2) 0.2243(12) 0.336(2) 0.032(5) Uiso 1 1 d . . . . .
H19C H 0.205(2) 0.5026(13) 0.768(2) 0.038(6) Uiso 1 1 d . . . . .
H22C H 0.6606(19) 0.1904(11) 0.483(2) 0.024(5) Uiso 1 1 d . . . . .
H21B H 0.387(3) 0.6256(14) 0.754(3) 0.051(7) Uiso 1 1 d . . . . .
H16 H -0.014(2) 0.0642(14) 0.659(3) 0.043(6) Uiso 1 1 d . . . . .
H21C H 0.447(2) 0.5751(13) 0.892(3) 0.044(6) Uiso 1 1 d . . . . .
H15 H -0.145(2) 0.0843(12) 0.446(2) 0.037(6) Uiso 1 1 d . . . . .
H8 H 0.8051(19) 0.2793(12) 0.434(2) 0.027(5) Uiso 1 1 d . . . . .

loop_
_atom_site_aniso_label
_atom_site_aniso_U_11
_atom_site_aniso_U_22
_atom_site_aniso_U_33
_atom_site_aniso_U_23
_atom_site_aniso_U_13
_atom_site_aniso_U_12
O3 0.0179(5) 0.0241(5) 0.0182(5) -0.0032(4) 0.0056(4) 0.0020(4)
O1 0.0243(5) 0.0260(6) 0.0129(5) -0.0004(4) 0.0042(4) -0.0054(4)
O2 0.0168(5) 0.0250(6) 0.0233(6) -0.0002(4) 0.0010(4) 0.0005(4)
O5 0.0296(6) 0.0174(5) 0.0243(6) -0.0018(4) 0.0064(5) 0.0021(4)
O4 0.0244(6) 0.0402(7) 0.0277(6) -0.0138(5) -0.0037(5) 0.0042(5)
N1 0.0162(6) 0.0202(6) 0.0122(6) -0.0013(4) 0.0034(5) -0.0042(4)
C11 0.0166(6) 0.0160(6) 0.0154(6) 0.0004(5) 0.0043(5) -0.0002(5)
C12 0.0166(6) 0.0176(6) 0.0189(7) -0.0026(5) 0.0070(5) -0.0014(5)
C3 0.0174(6) 0.0170(6) 0.0169(6) -0.0003(5) 0.0016(5) -0.0005(5)
C2 0.0149(6) 0.0195(7) 0.0141(6) 0.0012(5) 0.0026(5) 0.0007(5)
C9 0.0168(6) 0.0213(7) 0.0165(6) 0.0014(5) 0.0035(5) -0.0009(5)
C13 0.0192(7) 0.0218(7) 0.0206(7) -0.0025(6) 0.0057(6) -0.0004(5)
C10 0.0169(6) 0.0183(7) 0.0164(6) 0.0005(5) 0.0035(5) -0.0008(5)
C4 0.0177(7) 0.0203(7) 0.0166(7) 0.0023(5) 0.0026(5) -0.0005(5)
C1 0.0161(6) 0.0181(6) 0.0137(6) -0.0001(5) 0.0029(5) -0.0023(5)
C20 0.0175(7) 0.0214(7) 0.0236(7) -0.0031(6) 0.0044(6) -0.0029(5)
C5 0.0206(7) 0.0216(7) 0.0226(7) 0.0005(6) 0.0024(6) -0.0027(6)
C18 0.0167(6) 0.0159(6) 0.0192(7) -0.0003(5) 0.0039(5) -0.0010(5)
C6 0.0183(7) 0.0294(8) 0.0252(8) 0.0032(6) 0.0030(6) -0.0060(6)
C22 0.0204(7) 0.0225(7) 0.0214(7) -0.0033(6) 0.0048(6) 0.0008(6)
C19 0.0196(7) 0.0279(8) 0.0274(8) -0.0063(7) 0.0090(6) 0.0017(6)
C14 0.0188(7) 0.0276(8) 0.0259(8) -0.0072(6) 0.0023(6) -0.0009(6)
C8 0.0194(7) 0.0276(8) 0.0250(8) -0.0033(6) 0.0064(6) -0.0004(6)
C17 0.0245(8) 0.0247(8) 0.0239(8) 0.0016(6) 0.0079(6) -0.0050(6)
C7 0.0176(7) 0.0339(9) 0.0271(8) 0.0003(7) 0.0079(6) -0.0013(6)
C15 0.0199(7) 0.0271(8) 0.0406(10) -0.0088(7) 0.0093(7) -0.0071(6)
C16 0.0286(8) 0.0275(8) 0.0372(10) 0.0008(7) 0.0127(7) -0.0102(7)
C21 0.0423(10) 0.0188(7) 0.0347(10) -0.0066(7) 0.0131(8) 0.0014(7)

loop_
_atom_type_symbol
_atom_type_description
_atom_type_scat_dispersion_real
_atom_type_scat_dispersion_imag
_atom_type_scat_source
C C 0.0033 0.0016 'International Tables Vol C Tables 4.2.6.8 and 6.1.1.4'
H H 0.0000 0.0000 'International Tables Vol C Tables 4.2.6.8 and 6.1.1.4'
N N 0.0061 0.0033 'International Tables Vol C Tables 4.2.6.8 and 6.1.1.4'
O O 0.0106 0.0060 'International Tables Vol C Tables 4.2.6.8 and 6.1.1.4'

loop_
_geom_angle_atom_site_label_1
_geom_angle_atom_site_label_2
_geom_angle_atom_site_label_3
_geom_angle
_geom_angle_site_symmetry_1
_geom_angle_site_symmetry_3
_geom_angle_publ_flag
C18 O3 C19 114.53(12) . . ?
C20 O5 C21 114.37(13) . . ?
C11 N1 C1 122.65(12) . . ?
C11 N1 H1 120.6(13) . . ?
C1 N1 H1 116.7(13) . . ?
O1 C11 N1 121.46(13) . . ?
O1 C11 C12 121.05(13) . . ?
N1 C11 C12 117.48(13) . . ?
C13 C12 C11 122.68(13) . . ?
C13 C12 C17 119.91(14) . . ?
C17 C12 C11 117.39(13) . . ?
C2 C3 C4 120.47(13) . . ?
C2 C3 C20 121.59(13) . . ?
C4 C3 C20 117.87(13) . . ?
C3 C2 C1 119.97(13) . . ?
C3 C2 C18 119.63(13) . . ?
C1 C2 C18 120.34(12) . . ?
C4 C9 C10 120.45(13) . . ?
C8 C9 C10 121.48(14) . . ?
C8 C9 C4 118.07(14) . . ?
C12 C13 C14 119.73(15) . . ?
C12 C13 H13 119.5(11) . . ?
C14 C13 H13 120.7(11) . . ?
C9 C10 C22 119.37(13) . . ?
C1 C10 C9 118.74(13) . . ?
C1 C10 C22 121.89(13) . . ?
C9 C4 C3 118.65(13) . . ?
C5 C4 C3 121.82(14) . . ?
C5 C4 C9 119.48(14) . . ?
C2 C1 N1 118.75(12) . . ?
C10 C1 N1 119.93(13) . . ?
C10 C1 C2 121.31(13) . . ?
O5 C20 C3 113.37(13) . . ?
O4 C20 O5 124.08(14) . . ?
O4 C20 C3 122.55(14) . . ?
C4 C5 H5 120.7(12) . . ?
C6 C5 C4 120.74(15) . . ?
C6 C5 H5 118.6(12) . . ?
O3 C18 C2 111.35(12) . . ?
O2 C18 O3 124.46(14) . . ?
O2 C18 C2 124.17(14) . . ?
C5 C6 C7 120.32(15) . . ?
C5 C6 H6 120.0(12) . . ?
C7 C6 H6 119.7(12) . . ?
C10 C22 H22A 112.3(12) . . ?
C10 C22 H22B 113.5(12) . . ?
C10 C22 H22C 110.7(11) . . ?
H22A C22 H22B 108.2(17) . . ?
H22A C22 H22C 105.8(16) . . ?
H22B C22 H22C 106.0(17) . . ?
O3 C19 H19A 109.3(12) . . ?
O3 C19 H19B 104.2(13) . . ?
O3 C19 H19C 109.4(13) . . ?
H19A C19 H19B 112.9(18) . . ?
H19A C19 H19C 108.2(17) . . ?
H19B C19 H19C 112.8(18) . . ?
C13 C14 H14 120.9(13) . . ?
C15 C14 C13 120.17(16) . . ?
C15 C14 H14 119.0(13) . . ?
C9 C8 H8 119.2(12) . . ?
C7 C8 C9 121.21(15) . . ?
C7 C8 H8 119.6(12) . . ?
C12 C17 C16 119.87(16) . . ?
C12 C17 H17 117.8(12) . . ?
C16 C17 H17 122.3(12) . . ?
C6 C7 H7 120.9(13) . . ?
C8 C7 C6 120.16(15) . . ?
C8 C7 H7 118.9(13) . . ?
C14 C15 H15 120.8(14) . . ?
C16 C15 C14 120.07(15) . . ?
C16 C15 H15 119.1(14) . . ?
C17 C16 H16 120.8(14) . . ?
C15 C16 C17 120.23(16) . . ?
C15 C16 H16 118.9(14) . . ?
O5 C21 H21A 108.1(15) . . ?
O5 C21 H21B 105.2(15) . . ?
O5 C21 H21C 111.2(14) . . ?
H21A C21 H21B 111(2) . . ?
H21A C21 H21C 110(2) . . ?
H21B C21 H21C 111(2) . . ?

loop_
_geom_bond_atom_site_label_1
_geom_bond_atom_site_label_2
_geom_bond_distance
_geom_bond_site_symmetry_2
_geom_bond_publ_flag
O3 C18 1.3406(18) . ?
O3 C19 1.4451(18) . ?
O1 C11 1.2336(18) . ?
O2 C18 1.2009(18) . ?
O5 C20 1.3319(19) . ?
O5 C21 1.445(2) . ?
O4 C20 1.2034(19) . ?
N1 C11 1.3447(18) . ?
N1 C1 1.4227(18) . ?
N1 H1 0.86(2) . ?
C11 C12 1.4903(19) . ?
C12 C13 1.390(2) . ?
C12 C17 1.391(2) . ?
C3 C2 1.3764(19) . ?
C3 C4 1.426(2) . ?
C3 C20 1.497(2) . ?
C2 C1 1.422(2) . ?
C2 C18 1.492(2) . ?
C9 C10 1.429(2) . ?
C9 C4 1.418(2) . ?
C9 C8 1.416(2) . ?
C13 C14 1.392(2) . ?
C13 H13 0.96(2) . ?
C10 C1 1.3772(19) . ?
C10 C22 1.501(2) . ?
C4 C5 1.413(2) . ?
C5 C6 1.367(2) . ?
C5 H5 0.96(2) . ?
C6 C7 1.400(2) . ?
C6 H6 0.96(2) . ?
C22 H22A 0.97(2) . ?
C22 H22B 1.01(2) . ?
C22 H22C 0.99(2) . ?
C19 H19A 1.00(2) . ?
C19 H19B 0.95(2) . ?
C19 H19C 1.01(2) . ?
C14 C15 1.387(3) . ?
C14 H14 0.93(2) . ?
C8 C7 1.373(2) . ?
C8 H8 0.96(2) . ?
C17 C16 1.392(2) . ?
C17 H17 0.98(2) . ?
C7 H7 0.97(2) . ?
C15 C16 1.379(3) . ?
C15 H15 0.95(2) . ?
C16 H16 0.97(3) . ?
C21 H21A 0.95(3) . ?
C21 H21B 0.99(3) . ?
C21 H21C 1.02(2) . ?

loop_
_geom_torsion_atom_site_label_1
_geom_torsion_atom_site_label_2
_geom_torsion_atom_site_label_3
_geom_torsion_atom_site_label_4
_geom_torsion
_geom_torsion_site_symmetry_1
_geom_torsion_site_symmetry_2
_geom_torsion_site_symmetry_3
_geom_torsion_site_symmetry_4
_geom_torsion_publ_flag
O1 C11 C12 C13 151.20(15) . . . . ?
O1 C11 C12 C17 -27.1(2) . . . . ?
N1 C11 C12 C13 -29.9(2) . . . . ?
N1 C11 C12 C17 151.77(14) . . . . ?
C11 N1 C1 C2 -54.99(19) . . . . ?
C11 N1 C1 C10 124.01(15) . . . . ?
C11 C12 C13 C14 -177.94(14) . . . . ?
C11 C12 C17 C16 179.32(15) . . . . ?
C12 C13 C14 C15 -1.2(2) . . . . ?
C12 C17 C16 C15 -1.4(3) . . . . ?
C3 C2 C1 N1 179.04(13) . . . . ?
C3 C2 C1 C10 0.1(2) . . . . ?
C3 C2 C18 O3 -50.10(18) . . . . ?
C3 C2 C18 O2 128.05(16) . . . . ?
C3 C4 C5 C6 -177.77(15) . . . . ?
C2 C3 C4 C9 -5.0(2) . . . . ?
C2 C3 C4 C5 172.39(14) . . . . ?
C2 C3 C20 O5 -63.71(19) . . . . ?
C2 C3 C20 O4 117.04(18) . . . . ?
C9 C10 C1 N1 175.73(13) . . . . ?
C9 C10 C1 C2 -5.3(2) . . . . ?
C9 C4 C5 C6 -0.4(2) . . . . ?
C9 C8 C7 C6 0.2(3) . . . . ?
C13 C12 C17 C16 1.0(2) . . . . ?
C13 C14 C15 C16 0.8(3) . . . . ?
C10 C9 C4 C3 -0.4(2) . . . . ?
C10 C9 C4 C5 -177.77(14) . . . . ?
C10 C9 C8 C7 177.86(15) . . . . ?
C4 C3 C2 C1 5.2(2) . . . . ?
C4 C3 C2 C18 -171.95(13) . . . . ?
C4 C3 C20 O5 119.37(15) . . . . ?
C4 C3 C20 O4 -59.9(2) . . . . ?
C4 C9 C10 C1 5.4(2) . . . . ?
C4 C9 C10 C22 -175.14(13) . . . . ?
C4 C9 C8 C7 -1.5(2) . . . . ?
C4 C5 C6 C7 -0.8(2) . . . . ?
C1 N1 C11 O1 -4.1(2) . . . . ?
C1 N1 C11 C12 177.05(12) . . . . ?
C1 C2 C18 O3 132.78(14) . . . . ?
C1 C2 C18 O2 -49.1(2) . . . . ?
C20 C3 C2 C1 -171.66(13) . . . . ?
C20 C3 C2 C18 11.2(2) . . . . ?
C20 C3 C4 C9 171.99(13) . . . . ?
C20 C3 C4 C5 -10.7(2) . . . . ?
C5 C6 C7 C8 1.0(3) . . . . ?
C18 C2 C1 N1 -3.8(2) . . . . ?
C18 C2 C1 C10 177.17(13) . . . . ?
C22 C10 C1 N1 -3.7(2) . . . . ?
C22 C10 C1 C2 175.25(13) . . . . ?
C19 O3 C18 O2 -9.5(2) . . . . ?
C19 O3 C18 C2 168.63(12) . . . . ?
C14 C15 C16 C17 0.5(3) . . . . ?
C8 C9 C10 C1 -173.92(14) . . . . ?
C8 C9 C10 C22 5.5(2) . . . . ?
C8 C9 C4 C3 178.98(14) . . . . ?
C8 C9 C4 C5 1.6(2) . . . . ?
C17 C12 C13 C14 0.3(2) . . . . ?
C21 O5 C20 O4 -6.8(2) . . . . ?
C21 O5 C20 C3 173.91(13) . . . . ?
